data_7042789
loop_
_publ_author_name
'Rojek, Tomasz'
'Goldeman, Waldemar'
'\'Slepokura, Katarzyna'
'Duczmal, Marek'
'Wojciechowska, Agnieszka'
'Matczak-Jon, Ewa'

_publ_section_title
;
 Two isomorphous Co(II) coordination polymers based on new
 \a,\a-disubstituted derivatives of zoledronic acid: synthesis, structures
 and properties
;
_journal_name_full 'Dalton Trans.'
_journal_paper_doi 10.1039/C7DT00410A
_journal_year 2017
_chemical_formula_moiety 'C14 H34 Co3 N4 O20 P4, 6(H2 O)'
_chemical_formula_sum 'C14 H46 Co3 N4 O26 P4'
_chemical_formula_weight 987.22
_space_group_crystal_system triclinic
_space_group_IT_number 2
_space_group_name_Hall '-P 1'
_space_group_name_H-M_alt 'P -1'
_symmetry_space_group_name_Hall '-P 1'
_symmetry_space_group_name_H-M 'P -1'
_atom_sites_solution_hydrogens difmap
_atom_sites_solution_primary direct
_atom_sites_solution_secondary difmap
_audit_creation_method SHELXL-2014/7
_audit_update_record
;
2017-01-20 deposited with the CCDC.
2017-04-24 downloaded from the CCDC.
;
_cell_angle_alpha 82.94(3)
_cell_angle_beta 74.54(3)
_cell_angle_gamma 64.73(3)
_cell_formula_units_Z 1
_cell_length_a 9.609(3)
_cell_length_b 9.850(3)
_cell_length_c 10.253(3)
_cell_measurement_reflns_used 2812
_cell_measurement_temperature 80(2)
_cell_measurement_theta_max 28.79
_cell_measurement_theta_min 2.77
_cell_volume 845.8(5)
_computing_cell_refinement
;
CrysAlisPro, Agilent Technologies,
Version 1.171.36.21 (release 14-08-2012 CrysAlis171 .NET)
(compiled Sep 14 2012,17:21:16)
;
_computing_data_collection
;
CrysAlisPro, Agilent Technologies,
Version 1.171.36.21 (release 14-08-2012 CrysAlis171 .NET)
(compiled Sep 14 2012,17:21:16)
;
_computing_data_reduction
;
CrysAlisPro, Agilent Technologies,
Version 1.171.36.21 (release 14-08-2012 CrysAlis171 .NET)
(compiled Sep 14 2012,17:21:16)
;
_computing_structure_refinement 'SHELXL-2014/7 (Sheldrick, 2014)'
_computing_structure_solution 'SHELXS-97 (Sheldrick, 2008)'
_diffrn_ambient_temperature 80(2)
_diffrn_detector_area_resol_mean 10.3456
_diffrn_measured_fraction_theta_full 0.999
_diffrn_measured_fraction_theta_max 0.875
_diffrn_measurement_device_type 'Agilent Technologies, Xcalibur, Ruby'
_diffrn_measurement_method 'omega scan'
_diffrn_radiation_type MoK\a
_diffrn_radiation_wavelength 0.71073
_diffrn_reflns_av_R_equivalents 0.0441
_diffrn_reflns_av_unetI/netI 0.0675
_diffrn_reflns_Laue_measured_fraction_full 0.999
_diffrn_reflns_Laue_measured_fraction_max 0.875
_diffrn_reflns_limit_h_max 12
_diffrn_reflns_limit_h_min -12
_diffrn_reflns_limit_k_max 12
_diffrn_reflns_limit_k_min -13
_diffrn_reflns_limit_l_max 13
_diffrn_reflns_limit_l_min -13
_diffrn_reflns_number 7550
_diffrn_reflns_point_group_measured_fraction_full 0.999
_diffrn_reflns_point_group_measured_fraction_max 0.875
_diffrn_reflns_theta_full 25.500
_diffrn_reflns_theta_max 28.852
_diffrn_reflns_theta_min 2.775
_diffrn_source 'Enhance (Mo) X-ray Source'
_exptl_absorpt_coefficient_mu 1.748
_exptl_absorpt_correction_T_max 1.000
_exptl_absorpt_correction_T_min 0.758
_exptl_absorpt_correction_type multi-scan
_exptl_absorpt_process_details
;
CrysAlisPro, Agilent Technologies,
Version 1.171.36.21 (release 14-08-2012 CrysAlis171 .NET)
(compiled Sep 14 2012,17:21:16)
Empirical absorption correction using spherical harmonics,
 implemented in SCALE3 ABSPACK scaling algorithm.
;
_exptl_crystal_colour pink
_exptl_crystal_density_diffrn 1.938
_exptl_crystal_description column
_exptl_crystal_F_000 507
_exptl_crystal_size_max 0.42
_exptl_crystal_size_mid 0.04
_exptl_crystal_size_min 0.04
_refine_diff_density_max 0.860
_refine_diff_density_min -0.860
_refine_diff_density_rms 0.128
_refine_ls_extinction_method none
_refine_ls_goodness_of_fit_ref 1.059
_refine_ls_hydrogen_treatment constr
_refine_ls_matrix_type full
_refine_ls_number_parameters 235
_refine_ls_number_reflns 3888
_refine_ls_number_restraints 26
_refine_ls_restrained_S_all 1.056
_refine_ls_R_factor_all 0.0622
_refine_ls_R_factor_gt 0.0481
_refine_ls_shift/su_max 0.000
_refine_ls_shift/su_mean 0.000
_refine_ls_structure_factor_coef Fsqd
_refine_ls_weighting_details 'w=1/[\s^2^(Fo^2^)+(0.0445P)^2^+0.9017P] where P=(Fo^2^+2Fc^2^)/3'
_refine_ls_weighting_scheme calc
_refine_ls_wR_factor_gt 0.1066
_refine_ls_wR_factor_ref 0.1164
_reflns_Friedel_coverage 0.000
_reflns_number_gt 3187
_reflns_number_total 3888
_reflns_threshold_expression 'I > 2\s(I)'
_cod_data_source_file c7dt00410a2.cif
_cod_data_source_block tr14012
_cod_database_code 7042789
_shelx_shelxl_version_number 2014/7
_shelx_space_group_comment
;
The symmetry employed for this shelxl refinement is uniquely defined
by the following loop, which should always be used as a source of
symmetry information in preference to the above space-group names.
They are only intended as comments.
;
_shelx_estimated_absorpt_t_min 0.527
_shelx_estimated_absorpt_t_max 0.933

loop_
_space_group_symop_operation_xyz
'x, y, z'
'-x, -y, -z'

loop_
_atom_site_label
_atom_site_type_symbol
_atom_site_fract_x
_atom_site_fract_y
_atom_site_fract_z
_atom_site_U_iso_or_equiv
_atom_site_adp_type
_atom_site_occupancy
_atom_site_site_symmetry_order
_atom_site_calc_flag
_atom_site_refinement_flags_posn
_atom_site_refinement_flags_adp
_atom_site_refinement_flags_occupancy
_atom_site_disorder_assembly
_atom_site_disorder_group
Co1 Co 1.0000 0.0000 0.5000 0.01360(17) Uani 1 2 d S . P . .
Co2 Co 0.44392(6) 0.29745(5) 0.46687(5) 0.01361(14) Uani 1 1 d . . . . .
P1 P 0.77053(11) 0.11301(10) 0.28612(9) 0.0122(2) Uani 1 1 d . . . . .
P2 P 0.74227(11) 0.34748(10) 0.47438(9) 0.0120(2) Uani 1 1 d . . . . .
O1 O 0.7648(3) 0.0810(3) 0.1488(2) 0.0164(5) Uani 1 1 d . . . . .
O2 O 0.9304(3) 0.0145(3) 0.3197(2) 0.0135(5) Uani 1 1 d . . . . .
O3 O 0.6325(3) 0.1012(3) 0.3996(2) 0.0125(5) Uani 1 1 d . . . . .
O4 O 0.7361(3) 0.5043(3) 0.4740(2) 0.0146(5) Uani 1 1 d . . . . .
O5 O 0.8919(3) 0.2301(3) 0.5117(2) 0.0141(5) Uani 1 1 d . . . . .
O6 O 0.5896(3) 0.3397(3) 0.5639(2) 0.0130(5) Uani 1 1 d . . . . .
O7 O 0.5701(3) 0.3981(3) 0.2936(2) 0.0133(5) Uani 1 1 d . . . . .
H7 H 0.5397 0.4880 0.3140 0.020 Uiso 1 1 calc R U . . .
N1 N 0.8381(3) 0.3249(3) 0.0465(3) 0.0126(6) Uani 1 1 d . . . . .
N2 N 0.8942(4) 0.2067(4) -0.1386(3) 0.0189(7) Uani 1 1 d D . . . .
H2N H 0.9439 0.1387 -0.2026 0.023 Uiso 1 1 d DR U . . .
C1 C 0.7364(4) 0.3141(4) 0.2992(3) 0.0126(7) Uani 1 1 d . . . . .
C2 C 0.8456(4) 0.3660(4) 0.1800(4) 0.0140(7) Uani 1 1 d . . . . .
C3 C 0.7929(5) 0.5366(4) 0.1724(4) 0.0200(8) Uani 1 1 d . . . . .
H3A H 0.8541 0.5634 0.0887 0.030 Uiso 1 1 calc R U . . .
H3B H 0.8109 0.5696 0.2503 0.030 Uiso 1 1 calc R U . . .
H3C H 0.6799 0.5859 0.1733 0.030 Uiso 1 1 calc R U . . .
C4 C 1.0186(4) 0.2899(4) 0.1919(4) 0.0179(8) Uani 1 1 d . . . . .
H4A H 1.0526 0.1808 0.1975 0.027 Uiso 1 1 calc R U . . .
H4B H 1.0273 0.3250 0.2736 0.027 Uiso 1 1 calc R U . . .
H4C H 1.0864 0.3155 0.1122 0.027 Uiso 1 1 calc R U . . .
C21 C 0.9461(4) 0.2095(4) -0.0321(4) 0.0161(7) Uani 1 1 d . . . . .
H21 H 1.0446 0.1406 -0.0142 0.019 Uiso 1 1 calc R U . . .
C41 C 0.7478(5) 0.3246(5) -0.1298(4) 0.0231(9) Uani 1 1 d . . . . .
H41 H 0.6841 0.3494 -0.1932 0.028 Uiso 1 1 calc R U . . .
C51 C 0.7119(4) 0.3979(4) -0.0152(4) 0.0180(8) Uani 1 1 d . . . . .
H51 H 0.6178 0.4838 0.0178 0.022 Uiso 1 1 calc R U . . .
O1W O 0.7777(3) -0.0202(3) 0.6055(3) 0.0173(6) Uani 1 1 d D . . . .
H1W H 0.7229 0.0155 0.5479 0.026 Uiso 1 1 d DR U . . .
H2W H 0.7226 0.0117 0.6830 0.026 Uiso 1 1 d DR U . . .
O2W O 0.3528(3) 0.1812(3) 0.6286(3) 0.0170(6) Uani 1 1 d D . . . .
H3W H 0.3627 0.0952 0.6135 0.025 Uiso 1 1 d DR U . . .
H4W H 0.4021 0.1764 0.6867 0.025 Uiso 1 1 d DR U . . .
O3W O 0.3007(3) 0.2787(3) 0.3483(3) 0.0193(6) Uani 1 1 d D . . . .
H5W H 0.2719 0.2110 0.3854 0.029 Uiso 1 1 d DR U . . .
H6W H 0.3328 0.2665 0.2642 0.029 Uiso 1 1 d DR U . . .
O4W O 0.4832(3) 0.1692(3) 0.0979(3) 0.0258(6) Uani 1 1 d D . . . .
H7W H 0.4552 0.2563 0.0644 0.039 Uiso 1 1 d DR U . . .
H8W H 0.5720 0.1409 0.1156 0.039 Uiso 1 1 d DR U . . .
O5W O 0.5256(3) 0.1085(3) 0.8285(3) 0.0276(7) Uani 1 1 d D . . . .
H9W H 0.5547 0.1404 0.8840 0.041 Uiso 1 1 d DR U . . .
H10W H 0.5156 0.0289 0.8575 0.041 Uiso 1 1 d DR U . . .
O6W O -0.0245(6) 0.4483(6) 0.6112(5) 0.0244(16) Uiso 0.554(9) 1 d D . P A 1
H11W H -0.0281 0.3850 0.6734 0.037 Uiso 0.554(9) 1 d DR U P A 1
H12W H 0.0678 0.4214 0.5619 0.037 Uiso 0.554(9) 1 d DR U P A 1
O6X O 0.0540(7) 0.3400(7) 0.6307(6) 0.0218(19) Uiso 0.446(9) 1 d D . P A 2
H11X H -0.0120 0.4132 0.6800 0.033 Uiso 0.446(9) 1 d DR U P A 2
H12X H 0.0258 0.3426 0.5593 0.033 Uiso 0.446(9) 1 d DR U P A 2

loop_
_atom_site_aniso_label
_atom_site_aniso_U_11
_atom_site_aniso_U_22
_atom_site_aniso_U_33
_atom_site_aniso_U_23
_atom_site_aniso_U_13
_atom_site_aniso_U_12
Co1 0.0175(4) 0.0122(3) 0.0145(4) -0.0031(3) -0.0054(3) -0.0076(3)
Co2 0.0182(3) 0.0110(2) 0.0149(3) -0.0038(2) -0.0059(2) -0.0069(2)
P1 0.0172(5) 0.0096(4) 0.0135(5) -0.0040(4) -0.0049(4) -0.0071(4)
P2 0.0180(5) 0.0095(4) 0.0121(4) -0.0037(4) -0.0048(4) -0.0073(4)
O1 0.0243(14) 0.0135(12) 0.0153(13) -0.0042(10) -0.0062(12) -0.0093(11)
O2 0.0180(13) 0.0108(12) 0.0150(13) -0.0055(10) -0.0036(11) -0.0078(10)
O3 0.0148(13) 0.0106(11) 0.0141(12) -0.0061(10) -0.0023(10) -0.0062(10)
O4 0.0215(14) 0.0109(12) 0.0151(13) -0.0043(10) -0.0043(11) -0.0091(11)
O5 0.0201(13) 0.0128(12) 0.0136(13) -0.0026(10) -0.0058(11) -0.0089(11)
O6 0.0175(13) 0.0121(12) 0.0126(12) -0.0042(10) -0.0037(11) -0.0080(10)
O7 0.0153(13) 0.0111(12) 0.0148(13) -0.0046(10) -0.0046(11) -0.0049(10)
N1 0.0131(15) 0.0125(14) 0.0121(15) -0.0042(12) -0.0023(13) -0.0044(12)
N2 0.0183(17) 0.0216(17) 0.0166(16) -0.0130(14) 0.0012(14) -0.0078(14)
C1 0.0175(18) 0.0101(16) 0.0135(17) -0.0054(14) -0.0040(15) -0.0072(14)
C2 0.0198(19) 0.0141(17) 0.0134(18) -0.0043(14) -0.0056(15) -0.0098(15)
C3 0.034(2) 0.0138(18) 0.0152(19) -0.0009(15) -0.0064(18) -0.0124(17)
C4 0.0188(19) 0.0215(19) 0.0194(19) 0.0013(16) -0.0081(16) -0.0121(16)
C21 0.0139(18) 0.0141(17) 0.0193(19) -0.0044(15) -0.0017(16) -0.0051(15)
C41 0.021(2) 0.031(2) 0.020(2) -0.0062(17) -0.0087(17) -0.0088(18)
C51 0.0145(18) 0.0197(19) 0.0183(19) -0.0050(16) -0.0060(16) -0.0030(16)
O1W 0.0202(14) 0.0187(13) 0.0150(13) -0.0011(11) -0.0061(11) -0.0086(11)
O2W 0.0238(14) 0.0135(12) 0.0193(14) -0.0042(11) -0.0055(12) -0.0117(11)
O3W 0.0206(14) 0.0240(14) 0.0181(14) -0.0065(11) -0.0041(12) -0.0123(12)
O4W 0.0245(16) 0.0322(16) 0.0246(16) -0.0068(13) -0.0080(13) -0.0124(13)
O5W 0.0364(18) 0.0299(16) 0.0224(15) -0.0062(13) -0.0077(14) -0.0173(14)

loop_
_atom_type_symbol
_atom_type_description
_atom_type_scat_dispersion_real
_atom_type_scat_dispersion_imag
_atom_type_scat_source
C C 0.0033 0.0016 'International Tables Vol C Tables 4.2.6.8 and 6.1.1.4'
H H 0.0000 0.0000 'International Tables Vol C Tables 4.2.6.8 and 6.1.1.4'
N N 0.0061 0.0033 'International Tables Vol C Tables 4.2.6.8 and 6.1.1.4'
O O 0.0106 0.0060 'International Tables Vol C Tables 4.2.6.8 and 6.1.1.4'
P P 0.1023 0.0942 'International Tables Vol C Tables 4.2.6.8 and 6.1.1.4'
Co Co 0.3494 0.9721 'International Tables Vol C Tables 4.2.6.8 and 6.1.1.4'

loop_
_geom_angle_atom_site_label_1
_geom_angle_atom_site_label_2
_geom_angle_atom_site_label_3
_geom_angle
_geom_angle_site_symmetry_1
_geom_angle_site_symmetry_3
O5 Co1 O5 180.0 . 2_756
O5 Co1 O2 90.85(10) . 2_756
O5 Co1 O2 89.14(10) 2_756 2_756
O5 Co1 O2 89.15(10) . .
O5 Co1 O2 90.85(10) 2_756 .
O2 Co1 O2 180.0 2_756 .
O5 Co1 O1W 88.08(10) . 2_756
O5 Co1 O1W 91.92(10) 2_756 2_756
O2 Co1 O1W 86.89(10) 2_756 2_756
O2 Co1 O1W 93.11(10) . 2_756
O5 Co1 O1W 91.92(10) . .
O5 Co1 O1W 88.08(10) 2_756 .
O2 Co1 O1W 93.11(10) 2_756 .
O2 Co1 O1W 86.89(10) . .
O1W Co1 O1W 180.0 2_756 .
O4 Co2 O3 177.14(10) 2_666 .
O4 Co2 O2W 92.64(11) 2_666 .
O3 Co2 O2W 90.19(10) . .
O4 Co2 O6 91.45(10) 2_666 .
O3 Co2 O6 87.80(10) . .
O2W Co2 O6 97.21(9) . .
O4 Co2 O3W 85.94(10) 2_666 .
O3 Co2 O3W 94.42(10) . .
O2W Co2 O3W 90.64(10) . .
O6 Co2 O3W 171.84(10) . .
O4 Co2 O7 93.78(10) 2_666 .
O3 Co2 O7 83.37(10) . .
O2W Co2 O7 172.99(10) . .
O6 Co2 O7 79.83(9) . .
O3W Co2 O7 92.62(9) . .
O1 P1 O2 112.34(15) . .
O1 P1 O3 112.57(14) . .
O2 P1 O3 110.72(14) . .
O1 P1 C1 111.32(15) . .
O2 P1 C1 107.19(14) . .
O3 P1 C1 102.12(15) . .
O4 P2 O5 111.03(14) . .
O4 P2 O6 111.06(15) . .
O5 P2 O6 113.29(14) . .
O4 P2 C1 106.99(15) . .
O5 P2 C1 110.76(15) . .
O6 P2 C1 103.28(14) . .
P1 O2 Co1 129.02(15) . .
P1 O3 Co2 117.03(14) . .
P2 O4 Co2 131.86(16) . 2_666
P2 O5 Co1 133.05(13) . .
P2 O6 Co2 117.25(14) . .
C1 O7 Co2 102.51(19) . .
C1 O7 H7 109.5 . .
Co2 O7 H7 106.1 . .
C21 N1 C51 107.4(3) . .
C21 N1 C2 127.1(3) . .
C51 N1 C2 125.5(3) . .
C21 N2 C41 108.6(3) . .
C21 N2 H2N 125.3 . .
C41 N2 H2N 126.1 . .
O7 C1 C2 109.9(3) . .
O7 C1 P1 103.3(2) . .
C2 C1 P1 113.4(2) . .
O7 C1 P2 104.9(2) . .
C2 C1 P2 115.2(2) . .
P1 C1 P2 109.14(18) . .
N1 C2 C3 104.9(3) . .
N1 C2 C4 108.6(3) . .
C3 C2 C4 109.2(3) . .
N1 C2 C1 110.0(2) . .
C3 C2 C1 113.2(3) . .
C4 C2 C1 110.6(3) . .
C2 C3 H3A 109.5 . .
C2 C3 H3B 109.5 . .
H3A C3 H3B 109.5 . .
C2 C3 H3C 109.5 . .
H3A C3 H3C 109.5 . .
H3B C3 H3C 109.5 . .
C2 C4 H4A 109.5 . .
C2 C4 H4B 109.5 . .
H4A C4 H4B 109.5 . .
C2 C4 H4C 109.5 . .
H4A C4 H4C 109.5 . .
H4B C4 H4C 109.5 . .
N2 C21 N1 109.2(3) . .
N2 C21 H21 125.4 . .
N1 C21 H21 125.4 . .
C51 C41 N2 107.4(3) . .
C51 C41 H41 126.3 . .
N2 C41 H41 126.3 . .
C41 C51 N1 107.4(3) . .
C41 C51 H51 126.3 . .
N1 C51 H51 126.3 . .
Co1 O1W H1W 102.0 . .
Co1 O1W H2W 126.6 . .
H1W O1W H2W 110.5 . .
Co2 O2W H3W 117.8 . .
Co2 O2W H4W 102.8 . .
H3W O2W H4W 110.4 . .
Co2 O3W H5W 106.0 . .
Co2 O3W H6W 121.8 . .
H5W O3W H6W 110.5 . .
H7W O4W H8W 110.4 . .
H9W O5W H10W 110.5 . .
H11W O6W H12W 110.4 . .
H11X O6X H12X 110.4 . .

loop_
_geom_bond_atom_site_label_1
_geom_bond_atom_site_label_2
_geom_bond_distance
_geom_bond_site_symmetry_2
Co1 O5 2.055(3) .
Co1 O5 2.055(3) 2_756
Co1 O2 2.097(2) 2_756
Co1 O2 2.097(2) .
Co1 O1W 2.203(3) 2_756
Co1 O1W 2.203(3) .
Co2 O4 2.005(3) 2_666
Co2 O3 2.041(3) .
Co2 O2W 2.108(3) .
Co2 O6 2.113(2) .
Co2 O3W 2.138(2) .
Co2 O7 2.248(3) .
P1 O1 1.500(2) .
P1 O2 1.532(3) .
P1 O3 1.550(3) .
P1 C1 1.881(3) .
P2 O4 1.520(2) .
P2 O5 1.522(3) .
P2 O6 1.537(3) .
P2 C1 1.884(3) .
O4 Co2 2.005(3) 2_666
O7 C1 1.466(4) .
O7 H7 0.8400 .
N1 C21 1.338(5) .
N1 C51 1.393(5) .
N1 C2 1.502(4) .
N2 C21 1.324(5) .
N2 C41 1.378(5) .
N2 H2N 0.8800 .
C1 C2 1.573(5) .
C2 C3 1.533(5) .
C2 C4 1.537(5) .
C3 H3A 0.9800 .
C3 H3B 0.9800 .
C3 H3C 0.9800 .
C4 H4A 0.9800 .
C4 H4B 0.9800 .
C4 H4C 0.9800 .
C21 H21 0.9500 .
C41 C51 1.342(5) .
C41 H41 0.9500 .
C51 H51 0.9500 .
O1W H1W 0.8401 .
O1W H2W 0.8397 .
O2W H3W 0.8401 .
O2W H4W 0.8400 .
O3W H5W 0.8397 .
O3W H6W 0.8394 .
O4W H7W 0.8400 .
O4W H8W 0.8400 .
O5W H9W 0.8396 .
O5W H10W 0.8400 .
O6W H11W 0.8401 .
O6W H12W 0.8403 .
O6X H11X 0.8401 .
O6X H12X 0.8402 .

loop_
_geom_hbond_atom_site_label_D
_geom_hbond_atom_site_label_H
_geom_hbond_atom_site_label_A
_geom_hbond_distance_DH
_geom_hbond_distance_HA
_geom_hbond_distance_DA
_geom_hbond_angle_DHA
_geom_hbond_site_symmetry_A
O7 H7 O6 0.84 1.97 2.740(4) 151.9 2_666
N2 H2N O2 0.88 1.81 2.688(4) 171.2 2_755
C3 H3B O4 0.98 2.31 2.994(5) 126.0 .
C3 H3B O2W 0.98 2.54 3.225(4) 126.9 2_666
C3 H3B O6X 0.98 2.46 3.381(7) 156.0 2_666
C4 H4A O2 0.98 2.45 3.208(4) 134.3 .
C21 H21 O1 0.95 2.45 3.101(5) 125.7 2_755
O1W H1W O3 0.84 1.88 2.712(4) 169.5 .
O1W H2W O5W 0.84 2.01 2.801(4) 157.6 .
O2W H3W O3 0.84 1.94 2.772(3) 172.9 2_656
O2W H4W O5W 0.84 1.99 2.812(4) 164.7 .
O3W H5W O1W 0.84 2.11 2.903(3) 156.5 2_656
O3W H6W O4W 0.84 1.95 2.738(4) 154.9 .
O4W H8W O1 0.84 1.80 2.643(4) 178.4 .
O5W H9W O4W 0.84 2.13 2.783(4) 134.3 1_556
O5W H10W O4W 0.84 1.94 2.778(4) 171.8 2_656
O6W H11W N2 0.84 2.62 3.446(6) 166.8 1_456
O6W H12W O4 0.84 2.23 2.894(6) 136.3 2_666
O6X H12X O5 0.84 2.19 2.804(6) 129.7 1_455

loop_
_geom_torsion_atom_site_label_1
_geom_torsion_atom_site_label_2
_geom_torsion_atom_site_label_3
_geom_torsion_atom_site_label_4
_geom_torsion
_geom_torsion_site_symmetry_4
O1 P1 O2 Co1 -175.44(15) .
O3 P1 O2 Co1 -48.6(2) .
C1 P1 O2 Co1 62.0(2) .
O1 P1 O3 Co2 -100.06(16) .
O2 P1 O3 Co2 133.27(14) .
C1 P1 O3 Co2 19.41(18) .
O5 P2 O4 Co2 -141.83(18) 2_666
O6 P2 O4 Co2 -14.8(2) 2_666
C1 P2 O4 Co2 97.2(2) 2_666
O4 P2 O5 Co1 -167.14(18) .
O6 P2 O5 Co1 67.1(2) .
C1 P2 O5 Co1 -48.4(2) .
O4 P2 O6 Co2 114.62(15) .
O5 P2 O6 Co2 -119.62(15) .
C1 P2 O6 Co2 0.25(18) .
Co2 O7 C1 C2 177.96(19) .
Co2 O7 C1 P1 56.65(19) .
Co2 O7 C1 P2 -57.66(18) .
O1 P1 C1 O7 68.0(2) .
O2 P1 C1 O7 -168.8(2) .
O3 P1 C1 O7 -52.3(2) .
O1 P1 C1 C2 -50.9(3) .
O2 P1 C1 C2 72.3(3) .
O3 P1 C1 C2 -171.3(2) .
O1 P1 C1 P2 179.23(16) .
O2 P1 C1 P2 -57.6(2) .
O3 P1 C1 P2 58.9(2) .
O4 P2 C1 O7 -77.2(2) .
O5 P2 C1 O7 161.69(18) .
O6 P2 C1 O7 40.1(2) .
O4 P2 C1 C2 43.8(3) .
O5 P2 C1 C2 -77.3(3) .
O6 P2 C1 C2 161.1(2) .
O4 P2 C1 P1 172.68(16) .
O5 P2 C1 P1 51.5(2) .
O6 P2 C1 P1 -70.1(2) .
C21 N1 C2 C3 135.7(4) .
C51 N1 C2 C3 -47.2(4) .
C21 N1 C2 C4 19.0(4) .
C51 N1 C2 C4 -163.9(3) .
C21 N1 C2 C1 -102.2(4) .
C51 N1 C2 C1 74.9(4) .
O7 C1 C2 N1 -65.3(3) .
P1 C1 C2 N1 49.8(3) .
P2 C1 C2 N1 176.5(2) .
O7 C1 C2 C3 51.8(3) .
P1 C1 C2 C3 166.8(2) .
P2 C1 C2 C3 -66.4(3) .
O7 C1 C2 C4 174.7(2) .
P1 C1 C2 C4 -70.2(3) .
P2 C1 C2 C4 56.5(3) .
C41 N2 C21 N1 0.4(4) .
C51 N1 C21 N2 -0.1(4) .
C2 N1 C21 N2 177.4(3) .
C21 N2 C41 C51 -0.5(4) .
N2 C41 C51 N1 0.4(4) .
C21 N1 C51 C41 -0.2(4) .
C2 N1 C51 C41 -177.7(3) .
